data_4037625
loop_
_publ_author_name
'Tseng, Ching-Chun'
'Tsai, Shuo-En'
'Li, Sin-Min'
'Wong, Fung Fuh'

_publ_section_title
;
 One-Pot Acid-promoted Synthesis of 6-Aminopyrazolopyrimidines from
 1<i>H</i>-Pyrazol-5-yl-<i>N</i>,<i>N</i>-dimethylformamidines or
 5-Amino-1<i>H</i>-pyrazole-4-carbaldehydes with Cyanamide.
;
_journal_name_full 'The Journal of organic chemistry'
_journal_paper_doi 10.1021/acs.joc.9b02653
_journal_year 2019
_chemical_formula_sum 'C18 H15 N5'
_chemical_formula_weight 301.35
_space_group_crystal_system monoclinic
_space_group_IT_number 14
_space_group_name_Hall '-P 2ybc'
_space_group_name_H-M_alt 'P 1 21/c 1'
_atom_sites_solution_hydrogens mixed
_audit_creation_method SHELXL-2014/6
_audit_update_record
;
2019-08-07 deposited with the CCDC.	2019-10-10 downloaded from the CCDC.
;
_cell_angle_alpha 90
_cell_angle_beta 94.247(2)
_cell_angle_gamma 90
_cell_formula_units_Z 4
_cell_length_a 8.0940(7)
_cell_length_b 7.7986(6)
_cell_length_c 24.204(2)
_cell_measurement_reflns_used 2868
_cell_measurement_temperature 296(2)
_cell_measurement_theta_max 23.9261
_cell_measurement_theta_min 2.5233
_cell_volume 1523.6(2)
_computing_cell_refinement 'SAINT V8.34A (Bruker AXS Inc., 2013)'
_computing_data_collection 'APEX2 (Bruker AXS, 2010)'
_computing_data_reduction 'SAINT V8.34A (Bruker AXS Inc., 2013)'
_computing_molecular_graphics 'SHELXTL (Sheldrick, 2008)'
_computing_publication_material SHELXTL
_computing_structure_refinement 'SHELXL-2014/6 (Sheldrick, 2014)'
_diffrn_ambient_temperature 296(2)
_diffrn_detector_area_resol_mean 8.3333
_diffrn_measured_fraction_theta_full 0.997
_diffrn_measured_fraction_theta_max 0.997
_diffrn_measurement_device_type 'Bruker APEX-II CCD'
_diffrn_measurement_method '\f and \w scans'
_diffrn_radiation_type MoK\a
_diffrn_radiation_wavelength 0.71073
_diffrn_reflns_av_R_equivalents 0.0307
_diffrn_reflns_av_unetI/netI 0.0279
_diffrn_reflns_Laue_measured_fraction_full 0.997
_diffrn_reflns_Laue_measured_fraction_max 0.997
_diffrn_reflns_limit_h_max 10
_diffrn_reflns_limit_h_min -10
_diffrn_reflns_limit_k_max 9
_diffrn_reflns_limit_k_min -9
_diffrn_reflns_limit_l_max 30
_diffrn_reflns_limit_l_min -29
_diffrn_reflns_number 12338
_diffrn_reflns_point_group_measured_fraction_full 0.997
_diffrn_reflns_point_group_measured_fraction_max 0.997
_diffrn_reflns_theta_full 25.242
_diffrn_reflns_theta_max 26.418
_diffrn_reflns_theta_min 1.687
_exptl_absorpt_coefficient_mu 0.083
_exptl_absorpt_correction_T_max 0.9485
_exptl_absorpt_correction_T_min 0.8707
_exptl_absorpt_correction_type multi-scan
_exptl_absorpt_process_details SADABS
_exptl_crystal_colour Colorless
_exptl_crystal_density_diffrn 1.314
_exptl_crystal_density_meas ?
_exptl_crystal_density_method 'not measured'
_exptl_crystal_description Lump
_exptl_crystal_F_000 632
_exptl_crystal_size_max 0.20
_exptl_crystal_size_mid 0.18
_exptl_crystal_size_min 0.15
_refine_diff_density_max 0.244
_refine_diff_density_min -0.218
_refine_diff_density_rms 0.037
_refine_ls_extinction_method none
_refine_ls_goodness_of_fit_ref 1.064
_refine_ls_hydrogen_treatment constr
_refine_ls_matrix_type full
_refine_ls_number_parameters 209
_refine_ls_number_reflns 3111
_refine_ls_number_restraints 0
_refine_ls_restrained_S_all 1.064
_refine_ls_R_factor_all 0.0691
_refine_ls_R_factor_gt 0.0502
_refine_ls_shift/su_max 0.000
_refine_ls_shift/su_mean 0.000
_refine_ls_structure_factor_coef Fsqd
_refine_ls_weighting_details 'w=1/[\s^2^(Fo^2^)+(0.0642P)^2^+0.4157P] where P=(Fo^2^+2Fc^2^)/3'
_refine_ls_weighting_scheme calc
_refine_ls_wR_factor_gt 0.1265
_refine_ls_wR_factor_ref 0.1394
_reflns_Friedel_coverage 0.000
_reflns_number_gt 2307
_reflns_number_total 3111
_reflns_threshold_expression 'I > 2\s(I)'
_cod_data_source_file jo9b02653_si_002.cif
_cod_data_source_block mo_151113_0m
_cod_depositor_comments
;
The following automatic conversions were performed:

data item '_exptl_crystal_density_meas' value 'not measured' was
changed to '?' -- the value is perceived as not measured.

Automatic conversion script
Id: cif_fix_values 6909 2019-04-08 15:41:33Z antanas 
;
_cod_original_sg_symbol_H-M 'P 21/c'
_cod_database_code 4037625
_shelx_space_group_comment
;
The symmetry employed for this shelxl refinement is uniquely defined
by the following loop, which should always be used as a source of
symmetry information in preference to the above space-group names.
They are only intended as comments.
;
_shelxl_version_number 2014/6

loop_
_space_group_symop_operation_xyz
'x, y, z'
'-x, y+1/2, -z+1/2'
'-x, -y, -z'
'x, -y-1/2, z-1/2'

loop_
_atom_site_label
_atom_site_type_symbol
_atom_site_fract_x
_atom_site_fract_y
_atom_site_fract_z
_atom_site_U_iso_or_equiv
_atom_site_adp_type
_atom_site_occupancy
_atom_site_site_symmetry_order
_atom_site_calc_flag
_atom_site_refinement_flags_posn
_atom_site_refinement_flags_adp
N1 N 0.26116(18) 0.79856(18) 0.40349(6) 0.0404(4) Uani 1 1 d . .
N2 N 0.27923(18) 0.85861(19) 0.45747(6) 0.0416(4) Uani 1 1 d . .
N3 N 0.13537(19) 0.89924(18) 0.31568(6) 0.0436(4) Uani 1 1 d . .
N4 N 0.0240(2) 1.1859(2) 0.32110(7) 0.0569(5) Uani 1 1 d . .
N5 N 0.0133(3) 1.0363(2) 0.23935(7) 0.0656(5) Uani 1 1 d . .
H14 H -0.0363 1.1278 0.2229 0.080 Uiso 1 1 d . .
H15 H 0.0138 0.9355 0.2216 0.080 Uiso 1 1 d . .
C1 C 0.4783(3) 0.3291(3) 0.36930(9) 0.0612(6) Uani 1 1 d . .
H1 H 0.5293 0.2253 0.3623 0.073 Uiso 1 1 calc R U
C2 C 0.4499(3) 0.3728(3) 0.42280(9) 0.0590(6) Uani 1 1 d . .
H13 H 0.4817 0.2979 0.4516 0.071 Uiso 1 1 calc R U
C3 C 0.3753(2) 0.5257(2) 0.43441(8) 0.0501(5) Uani 1 1 d . .
H4 H 0.3549 0.5536 0.4706 0.060 Uiso 1 1 calc R U
C4 C 0.3310(2) 0.6373(2) 0.39139(7) 0.0397(4) Uani 1 1 d . .
C5 C 0.2080(2) 1.0103(2) 0.45780(7) 0.0386(4) Uani 1 1 d . .
C6 C 0.2072(2) 1.1064(2) 0.51017(7) 0.0410(4) Uani 1 1 d . .
C7 C 0.1087(3) 1.2482(3) 0.51520(9) 0.0647(6) Uani 1 1 d . .
H6 H 0.0408 1.2856 0.4849 0.078 Uiso 1 1 calc R U
C8 C 0.1099(4) 1.3361(3) 0.56495(10) 0.0747(7) Uani 1 1 d . .
H7 H 0.0435 1.4327 0.5675 0.090 Uiso 1 1 calc R U
C9 C 0.2066(3) 1.2831(3) 0.61017(9) 0.0647(6) Uani 1 1 d . .
H2 H 0.2069 1.3427 0.6435 0.078 Uiso 1 1 calc R U
C10 C 0.4580(5) 0.3906(4) 0.26669(10) 0.0988(10) Uani 1 1 d . .
H10 H 0.5724 0.3623 0.2637 0.148 Uiso 1 1 calc R U
H11 H 0.4284 0.4860 0.2429 0.148 Uiso 1 1 calc R U
H3 H 0.3901 0.2937 0.2558 0.148 Uiso 1 1 calc R U
C11 C 0.4316(3) 0.4379(3) 0.32595(8) 0.0564(5) Uani 1 1 d . .
C12 C 0.1765(2) 0.9147(2) 0.36995(7) 0.0382(4) Uani 1 1 d . .
C13 C 0.0585(2) 1.0383(2) 0.29389(7) 0.0474(5) Uani 1 1 d . .
C14 C 0.0651(3) 1.1907(2) 0.37487(8) 0.0537(5) Uani 1 1 d . .
H5 H 0.0421 1.2895 0.3944 0.064 Uiso 1 1 calc R U
C15 C 0.1414(2) 1.0544(2) 0.40331(7) 0.0399(4) Uani 1 1 d . .
C16 C 0.3034(3) 1.0548(3) 0.55627(8) 0.0654(6) Uani 1 1 d . .
H9 H 0.3708 0.9589 0.5541 0.078 Uiso 1 1 calc R U
C17 C 0.3021(3) 1.1423(3) 0.60576(9) 0.0735(7) Uani 1 1 d . .
H8 H 0.3678 1.1040 0.6364 0.088 Uiso 1 1 calc R U
C18 C 0.3586(2) 0.5932(2) 0.33755(7) 0.0486(5) Uani 1 1 d . .
H12 H 0.3280 0.6686 0.3088 0.058 Uiso 1 1 calc R U

loop_
_atom_site_aniso_label
_atom_site_aniso_U_11
_atom_site_aniso_U_22
_atom_site_aniso_U_33
_atom_site_aniso_U_23
_atom_site_aniso_U_13
_atom_site_aniso_U_12
N1 0.0554(9) 0.0374(8) 0.0279(7) -0.0009(6) -0.0006(6) 0.0067(7)
N2 0.0528(8) 0.0430(8) 0.0284(7) -0.0023(6) -0.0013(6) 0.0051(7)
N3 0.0641(9) 0.0344(8) 0.0309(8) 0.0014(6) -0.0051(6) 0.0023(7)
N4 0.0918(13) 0.0345(9) 0.0414(9) -0.0013(7) -0.0147(8) 0.0082(8)
N5 0.1145(15) 0.0419(10) 0.0365(9) 0.0005(7) -0.0208(9) 0.0124(9)
C1 0.0828(15) 0.0403(11) 0.0609(14) -0.0024(10) 0.0079(11) 0.0149(10)
C2 0.0804(15) 0.0438(11) 0.0515(12) 0.0050(9) -0.0043(10) 0.0134(10)
C3 0.0694(12) 0.0434(11) 0.0367(10) 0.0007(8) -0.0018(8) 0.0083(9)
C4 0.0487(9) 0.0336(9) 0.0365(9) -0.0013(7) 0.0006(7) 0.0010(7)
C5 0.0462(9) 0.0363(9) 0.0331(9) -0.0011(7) 0.0009(7) 0.0009(7)
C6 0.0487(9) 0.0408(10) 0.0336(9) -0.0039(7) 0.0035(7) -0.0022(8)
C7 0.0975(17) 0.0514(12) 0.0453(12) -0.0011(10) 0.0067(11) 0.0182(12)
C8 0.113(2) 0.0520(13) 0.0613(15) -0.0114(11) 0.0192(14) 0.0164(13)
C9 0.0784(15) 0.0674(15) 0.0491(13) -0.0239(11) 0.0112(11) -0.0118(12)
C10 0.172(3) 0.0664(17) 0.0619(16) -0.0058(13) 0.0383(17) 0.0336(18)
C11 0.0798(14) 0.0432(11) 0.0476(12) -0.0049(9) 0.0131(10) 0.0078(10)
C12 0.0483(9) 0.0329(9) 0.0328(9) 0.0016(7) -0.0008(7) -0.0020(7)
C13 0.0689(12) 0.0362(10) 0.0354(10) 0.0025(8) -0.0084(8) -0.0018(9)
C14 0.0807(14) 0.0354(10) 0.0429(11) -0.0035(8) -0.0090(9) 0.0087(9)
C15 0.0524(10) 0.0324(9) 0.0341(9) -0.0008(7) -0.0022(7) 0.0002(7)
C16 0.0796(14) 0.0699(15) 0.0443(12) -0.0140(10) -0.0111(10) 0.0207(12)
C17 0.0861(16) 0.0891(18) 0.0427(12) -0.0196(12) -0.0130(11) 0.0135(14)
C18 0.0693(12) 0.0405(10) 0.0364(10) 0.0024(8) 0.0067(8) 0.0043(9)

loop_
_atom_type_symbol
_atom_type_description
_atom_type_scat_dispersion_real
_atom_type_scat_dispersion_imag
_atom_type_scat_source
C C 0.0033 0.0016 'International Tables Vol C Tables 4.2.6.8 and 6.1.1.4'
H H 0.0000 0.0000 'International Tables Vol C Tables 4.2.6.8 and 6.1.1.4'
N N 0.0061 0.0033 'International Tables Vol C Tables 4.2.6.8 and 6.1.1.4'

loop_
_geom_angle_atom_site_label_1
_geom_angle_atom_site_label_2
_geom_angle_atom_site_label_3
_geom_angle
C12 N1 N2 110.46(13)
C12 N1 C4 130.93(15)
N2 N1 C4 118.60(14)
C5 N2 N1 107.09(13)
C12 N3 C13 112.88(15)
C14 N4 C13 117.00(16)
C13 N5 H14 120.4
C13 N5 H15 118.1
H14 N5 H15 120.2
C2 C1 C11 120.56(19)
C2 C1 H1 119.7
C11 C1 H1 119.7
C1 C2 C3 120.92(19)
C1 C2 H13 119.5
C3 C2 H13 119.5
C2 C3 C4 119.02(18)
C2 C3 H4 120.5
C4 C3 H4 120.5
C18 C4 C3 120.11(17)
C18 C4 N1 120.69(16)
C3 C4 N1 119.17(15)
N2 C5 C15 110.24(14)
N2 C5 C6 119.49(15)
C15 C5 C6 130.27(16)
C16 C6 C7 117.48(18)
C16 C6 C5 120.82(17)
C7 C6 C5 121.70(17)
C6 C7 C8 120.6(2)
C6 C7 H6 119.7
C8 C7 H6 119.7
C9 C8 C7 121.0(2)
C9 C8 H7 119.5
C7 C8 H7 119.5
C17 C9 C8 118.8(2)
C17 C9 H2 120.6
C8 C9 H2 120.6
C11 C10 H10 109.5
C11 C10 H11 109.5
H10 C10 H11 109.5
C11 C10 H3 109.5
H10 C10 H3 109.5
H11 C10 H3 109.5
C1 C11 C18 118.70(19)
C1 C11 C10 121.4(2)
C18 C11 C10 119.9(2)
N3 C12 N1 126.99(16)
N3 C12 C15 126.27(16)
N1 C12 C15 106.73(15)
N3 C13 N5 117.52(16)
N3 C13 N4 126.77(16)
N5 C13 N4 115.69(16)
N4 C14 C15 122.57(17)
N4 C14 H5 118.7
C15 C14 H5 118.7
C14 C15 C12 114.38(16)
C14 C15 C5 140.02(17)
C12 C15 C5 105.47(14)
C6 C16 C17 121.4(2)
C6 C16 H9 119.3
C17 C16 H9 119.3
C9 C17 C16 120.8(2)
C9 C17 H8 119.6
C16 C17 H8 119.6
C4 C18 C11 120.66(18)
C4 C18 H12 119.7
C11 C18 H12 119.7

loop_
_geom_bond_atom_site_label_1
_geom_bond_atom_site_label_2
_geom_bond_distance
N1 C12 1.366(2)
N1 N2 1.3854(19)
N1 C4 1.418(2)
N2 C5 1.316(2)
N3 C12 1.336(2)
N3 C13 1.339(2)
N4 C14 1.320(2)
N4 C13 1.365(2)
N5 C13 1.344(2)
N5 H14 0.8976
N5 H15 0.8956
C1 C2 1.375(3)
C1 C11 1.380(3)
C1 H1 0.9300
C2 C3 1.375(3)
C2 H13 0.9300
C3 C4 1.384(2)
C3 H4 0.9300
C4 C18 1.382(2)
C5 C15 1.429(2)
C5 C6 1.473(2)
C6 C16 1.373(3)
C6 C7 1.374(3)
C7 C8 1.385(3)
C7 H6 0.9300
C8 C9 1.362(3)
C8 H7 0.9300
C9 C17 1.352(3)
C9 H2 0.9300
C10 C11 1.511(3)
C10 H10 0.9600
C10 H11 0.9600
C10 H3 0.9600
C11 C18 1.386(3)
C12 C15 1.398(2)
C14 C15 1.387(2)
C14 H5 0.9300
C16 C17 1.379(3)
C16 H9 0.9300
C17 H8 0.9300
C18 H12 0.9300
